data_7036672
loop_
_publ_author_name
'Nakajima, Yumiko'
'Tsuchimoto, Takahiro'
'Chang, Yung-Hung'
'Takeuchi, Katsuhiko'
'Ozawa, Fumiyuki'

_publ_section_title
;
 Reactions of [Cu(X)(BPEP-Ph)] (X = PF6, SbF6) with silyl compounds.
 Cooperative bond activation involving non-coordinating anions.
;
_journal_issue 5
_journal_name_full 'Dalton transactions (Cambridge, England : 2003)'
_journal_page_first 2079
_journal_page_last 2084
_journal_paper_doi 10.1039/c5dt03166d
_journal_volume 45
_journal_year 2016
_chemical_formula_moiety C87H83BCuF24NP2
_chemical_formula_sum 'C87 H83 B Cu F24 N P2'
_chemical_formula_weight 1734.83
_chemical_name_common '[Cu(BPEP)](BArF4)'
_chemical_name_systematic 'Bis(phosphaethenyl)pyridine copper(I)'
_chemical_properties_physical Moisture-sensitive
_space_group_crystal_system monoclinic
_space_group_IT_number 14
_space_group_name_H-M_alt 'P 1 21/a 1'
_symmetry_space_group_name_Hall '-P 2yab'
_symmetry_space_group_name_H-M 'P 1 21/a 1'
_atom_sites_solution_hydrogens geom
_audit_creation_method SHELXL-2014/7
_audit_update_record
;
2015-09-10 deposited with the CCDC.
2015-09-23 downloaded from the CCDC.
;
_cell_angle_alpha 90
_cell_angle_beta 116.157(4)
_cell_angle_gamma 90
_cell_formula_units_Z 4
_cell_length_a 22.251(2)
_cell_length_b 17.9388(13)
_cell_length_c 23.884(3)
_cell_measurement_reflns_used 25
_cell_measurement_temperature 173(2)
_cell_measurement_theta_max 18
_cell_measurement_theta_min 12
_cell_volume 8557.1(15)
_computing_cell_refinement 'Rigaku AFC10/Saturn 70 CCD'
_computing_data_collection 'Rigaku AFC10/Saturn 70 CCD'
_computing_data_reduction 'Rigaku AFC10/Saturn 70 CCD'
_computing_molecular_graphics 'ORTEP3 for windows'
_computing_publication_material 'SHELXL-97 (Sheldrick, 1990)'
_computing_structure_refinement 'SHELXL-97 (Sheldrick, 1990)'
_computing_structure_solution 'SHELXS-97 (Sheldrick, 1990)'
_diffrn_ambient_temperature 173(2)
_diffrn_measured_fraction_theta_full 0.997
_diffrn_measured_fraction_theta_max 0.994
_diffrn_measurement_device_type ' CCD area detector '
_diffrn_measurement_method ' phi and omega scans'
_diffrn_radiation_type MoK\a
_diffrn_radiation_wavelength 0.7107
_diffrn_reflns_av_R_equivalents 0.1076
_diffrn_reflns_av_unetI/netI 0.0913
_diffrn_reflns_laue_measured_fraction_full 0.997
_diffrn_reflns_laue_measured_fraction_max 0.994
_diffrn_reflns_limit_h_max 28
_diffrn_reflns_limit_h_min -28
_diffrn_reflns_limit_k_max 23
_diffrn_reflns_limit_k_min -23
_diffrn_reflns_limit_l_max 30
_diffrn_reflns_limit_l_min -30
_diffrn_reflns_number 85475
_diffrn_reflns_point_group_measured_fraction_full 0.997
_diffrn_reflns_point_group_measured_fraction_max 0.994
_diffrn_reflns_theta_full 25.241
_diffrn_reflns_theta_max 27.481
_diffrn_reflns_theta_min 3.023
_diffrn_source 'fine-focus sealed tube'
_exptl_absorpt_coefficient_mu 0.389
_exptl_absorpt_correction_type empirical
_exptl_crystal_colour red
_exptl_crystal_density_diffrn 1.347
_exptl_crystal_description block
_exptl_crystal_F_000 3568
_exptl_crystal_size_max 0.320
_exptl_crystal_size_mid 0.180
_exptl_crystal_size_min 0.100
_refine_diff_density_max 2.580
_refine_diff_density_min -0.740
_refine_diff_density_rms 0.094
_refine_ls_extinction_method none
_refine_ls_goodness_of_fit_ref 1.259
_refine_ls_hydrogen_treatment constr
_refine_ls_matrix_type full
_refine_ls_number_parameters 1063
_refine_ls_number_reflns 19505
_refine_ls_number_restraints 0
_refine_ls_restrained_S_all 1.259
_refine_ls_R_factor_all 0.1419
_refine_ls_R_factor_gt 0.0985
_refine_ls_shift/su_max 0.000
_refine_ls_shift/su_mean 0.000
_refine_ls_structure_factor_coef Fsqd
_refine_ls_weighting_details 'w=1/[\s^2^(Fo^2^)+(0.1000P)^2^] where P=(Fo^2^+2Fc^2^)/3'
_refine_ls_weighting_scheme calc
_refine_ls_wR_factor_gt 0.2337
_refine_ls_wR_factor_ref 0.2592
_reflns_Friedel_coverage 0.000
_reflns_number_gt 12907
_reflns_number_total 19505
_reflns_threshold_expression 'I > 2\s(I)'
_cod_data_source_file c5dt03166d2.cif
_cod_data_source_block 1c
_cod_depositor_comments
;
The following automatic conversions were performed:

'_space_group_crystal_system' value 'Monoclinic' changed to
'monoclinic' according to
/usr/data/users/saulius/crontab/automatic-downloads/rss-feeds/RSC/lib/dictionaries/cif_core.dic
dictionary named 'cif_core.dic' version 2.4.2 from 2011-04-26.

Automatic conversion script
Id: cif_fix_values 3271 2015-04-21 07:52:19Z andrius 

 Adding full bibliography for 7036672--7036673.cif.
;
_cod_original_cell_volume 8557.4(14)
_cod_database_code 7036672
_shelx_shelxl_version_number 2014/7
_shelx_space_group_comment
;
The symmetry employed for this shelxl refinement is uniquely defined
by the following loop, which should always be used as a source of
symmetry information in preference to the above space-group names.
They are only intended as comments.
;
_shelx_estimated_absorpt_t_min 0.886
_shelx_estimated_absorpt_t_max 0.962

loop_
_space_group_symop_operation_xyz
'x, y, z'
'-x+1/2, y+1/2, -z'
'-x, -y, -z'
'x-1/2, -y-1/2, z'

loop_
_atom_site_label
_atom_site_type_symbol
_atom_site_fract_x
_atom_site_fract_y
_atom_site_fract_z
_atom_site_U_iso_or_equiv
_atom_site_adp_type
_atom_site_occupancy
_atom_site_site_symmetry_order
_atom_site_calc_flag
_atom_site_refinement_flags_posn
_atom_site_refinement_flags_adp
Cu1 Cu 0.39550(3) -0.93935(3) 0.25683(2) 0.03524(16) Uani 1 1 d . .
P1 P 0.49312(5) -0.98619(6) 0.32193(5) 0.0318(3) Uani 1 1 d . .
P2 P 0.30150(5) -0.90660(7) 0.17555(5) 0.0341(3) Uani 1 1 d . .
N1 N 0.43504(17) -0.94230(19) 0.19279(16) 0.0304(7) Uani 1 1 d . .
C1 C 0.4928(2) -0.9829(2) 0.20886(19) 0.0311(9) Uani 1 1 d . .
C2 C 0.5092(2) -1.0098(3) 0.1630(2) 0.0364(10) Uani 1 1 d . .
H1 H 0.5495 -1.0371 0.1741 0.044 Uiso 1 1 calc R U
C3 C 0.4665(2) -0.9968(3) 0.1005(2) 0.0439(11) Uani 1 1 d . .
H2 H 0.4773 -1.0155 0.0688 0.053 Uiso 1 1 calc R U
C4 C 0.4078(2) -0.9564(3) 0.0844(2) 0.0417(11) Uani 1 1 d . .
H3 H 0.3788 -0.9460 0.0420 0.050 Uiso 1 1 calc R U
C5 C 0.3923(2) -0.9317(2) 0.13161(19) 0.0320(9) Uani 1 1 d . .
C6 C 0.5328(2) -0.9990(2) 0.27638(19) 0.0305(9) Uani 1 1 d . .
C7 C 0.3272(2) -0.8957(2) 0.11824(19) 0.0339(9) Uani 1 1 d . .
C8 C 0.60296(19) -1.0251(2) 0.29739(18) 0.0293(8) Uani 1 1 d . .
C9 C 0.6277(2) -1.0877(3) 0.3365(2) 0.0361(10) Uani 1 1 d . .
H4 H 0.5989 -1.1147 0.3490 0.043 Uiso 1 1 calc R U
C10 C 0.6931(2) -1.1102(3) 0.3569(2) 0.0442(11) Uani 1 1 d . .
H5 H 0.7089 -1.1528 0.3830 0.053 Uiso 1 1 calc R U
C11 C 0.7367(2) -1.0707(3) 0.3394(2) 0.0439(11) Uani 1 1 d . .
H6 H 0.7819 -1.0861 0.3538 0.053 Uiso 1 1 calc R U
C12 C 0.7128(2) -1.0083(3) 0.3005(2) 0.0428(11) Uani 1 1 d . .
H7 H 0.7416 -0.9808 0.2883 0.051 Uiso 1 1 calc R U
C13 C 0.6462(2) -0.9870(3) 0.2799(2) 0.0351(9) Uani 1 1 d . .
H8 H 0.6300 -0.9451 0.2530 0.042 Uiso 1 1 calc R U
C14 C 0.2912(2) -0.8574(3) 0.0574(2) 0.0355(10) Uani 1 1 d . .
C15 C 0.3254(3) -0.8054(3) 0.0388(2) 0.0515(13) Uani 1 1 d . .
H9 H 0.3709 -0.7944 0.0656 0.062 Uiso 1 1 calc R U
C16 C 0.2938(3) -0.7692(4) -0.0184(3) 0.0637(16) Uani 1 1 d . .
H10 H 0.3181 -0.7345 -0.0306 0.076 Uiso 1 1 calc R U
C17 C 0.2280(3) -0.7833(4) -0.0570(3) 0.0654(17) Uani 1 1 d . .
H11 H 0.2064 -0.7583 -0.0959 0.079 Uiso 1 1 calc R U
C18 C 0.1931(3) -0.8343(4) -0.0391(2) 0.0593(15) Uani 1 1 d . .
H12 H 0.1472 -0.8436 -0.0657 0.071 Uiso 1 1 calc R U
C19 C 0.2246(2) -0.8721(3) 0.0174(2) 0.0420(11) Uani 1 1 d . .
H13 H 0.2004 -0.9080 0.0287 0.050 Uiso 1 1 calc R U
C20 C 0.5478(2) -1.0084(2) 0.40264(19) 0.0307(9) Uani 1 1 d . .
C21 C 0.5416(2) -1.0791(2) 0.42707(18) 0.0310(9) Uani 1 1 d . .
C22 C 0.5949(2) -1.1032(2) 0.4820(2) 0.0365(10) Uani 1 1 d . .
H14 H 0.5922 -1.1512 0.4975 0.044 Uiso 1 1 calc R U
C23 C 0.6516(2) -1.0605(3) 0.5151(2) 0.0375(10) Uani 1 1 d . .
C24 C 0.6522(2) -0.9883(3) 0.4940(2) 0.0380(10) Uani 1 1 d . .
H15 H 0.6892 -0.9571 0.5179 0.046 Uiso 1 1 calc R U
C25 C 0.6012(2) -0.9595(2) 0.43944(19) 0.0317(9) Uani 1 1 d . .
C26 C 0.7102(3) -1.0929(3) 0.5735(2) 0.0438(11) Uani 1 1 d . .
C27 C 0.7360(3) -1.1628(4) 0.5566(3) 0.0678(17) Uani 1 1 d . .
H16 H 0.7578 -1.1500 0.5301 0.102 Uiso 1 1 calc R U
H17 H 0.6985 -1.1967 0.5340 0.102 Uiso 1 1 calc R U
H18 H 0.7684 -1.1872 0.5947 0.102 Uiso 1 1 calc R U
C28 C 0.7651(3) -1.0376(4) 0.6062(3) 0.082(2) Uani 1 1 d . .
H19 H 0.8005 -1.0609 0.6431 0.123 Uiso 1 1 calc R U
H20 H 0.7470 -0.9945 0.6190 0.123 Uiso 1 1 calc R U
H21 H 0.7836 -1.0212 0.5779 0.123 Uiso 1 1 calc R U
C29 C 0.6830(3) -1.1148(4) 0.6220(3) 0.0685(17) Uani 1 1 d . .
H22 H 0.7187 -1.1390 0.6582 0.103 Uiso 1 1 calc R U
H23 H 0.6452 -1.1492 0.6024 0.103 Uiso 1 1 calc R U
H24 H 0.6682 -1.0698 0.6356 0.103 Uiso 1 1 calc R U
C30 C 0.6039(2) -0.8753(2) 0.4253(2) 0.0348(9) Uani 1 1 d . .
C31 C 0.6487(3) -0.8321(3) 0.4852(2) 0.0512(13) Uani 1 1 d . .
H25 H 0.6425 -0.7784 0.4771 0.077 Uiso 1 1 calc R U
H26 H 0.6958 -0.8450 0.4978 0.077 Uiso 1 1 calc R U
H27 H 0.6365 -0.8454 0.5186 0.077 Uiso 1 1 calc R U
C32 C 0.6330(3) -0.8611(3) 0.3785(2) 0.0480(12) Uani 1 1 d . .
H28 H 0.6019 -0.8800 0.3373 0.072 Uiso 1 1 calc R U
H29 H 0.6761 -0.8868 0.3926 0.072 Uiso 1 1 calc R U
H30 H 0.6396 -0.8074 0.3758 0.072 Uiso 1 1 calc R U
C33 C 0.5337(2) -0.8393(3) 0.3999(2) 0.0464(12) Uani 1 1 d . .
H31 H 0.5383 -0.7850 0.4042 0.070 Uiso 1 1 calc R U
H32 H 0.5104 -0.8578 0.4235 0.070 Uiso 1 1 calc R U
H33 H 0.5080 -0.8523 0.3557 0.070 Uiso 1 1 calc R U
C34 C 0.4766(2) -1.1277(3) 0.3975(2) 0.0371(10) Uani 1 1 d . .
C35 C 0.4815(3) -1.1970(3) 0.4370(2) 0.0492(12) Uani 1 1 d . .
H34 H 0.4390 -1.2243 0.4185 0.074 Uiso 1 1 calc R U
H35 H 0.4911 -1.1817 0.4795 0.074 Uiso 1 1 calc R U
H36 H 0.5176 -1.2293 0.4382 0.074 Uiso 1 1 calc R U
C36 C 0.4621(2) -1.1583(3) 0.3321(2) 0.0450(11) Uani 1 1 d . .
H37 H 0.4994 -1.1900 0.3353 0.068 Uiso 1 1 calc R U
H38 H 0.4569 -1.1166 0.3039 0.068 Uiso 1 1 calc R U
H39 H 0.4207 -1.1878 0.3158 0.068 Uiso 1 1 calc R U
C37 C 0.4176(2) -1.0811(3) 0.3947(3) 0.0502(12) Uani 1 1 d . .
H40 H 0.4091 -1.0400 0.3651 0.075 Uiso 1 1 calc R U
H41 H 0.4284 -1.0610 0.4361 0.075 Uiso 1 1 calc R U
H42 H 0.3776 -1.1126 0.3809 0.075 Uiso 1 1 calc R U
C38 C 0.2230(2) -0.8565(2) 0.15234(19) 0.0314(9) Uani 1 1 d . .
C39 C 0.2217(2) -0.7776(2) 0.1490(2) 0.0369(10) Uani 1 1 d . .
C40 C 0.1611(2) -0.7451(3) 0.1088(2) 0.0387(10) Uani 1 1 d . .
H43 H 0.1598 -0.6924 0.1043 0.046 Uiso 1 1 calc R U
C41 C 0.1027(2) -0.7844(2) 0.0751(2) 0.0347(9) Uani 1 1 d . .
C42 C 0.1039(2) -0.8602(2) 0.0881(2) 0.0342(9) Uani 1 1 d . .
H44 H 0.0629 -0.8871 0.0699 0.041 Uiso 1 1 calc R U
C43 C 0.1620(2) -0.8988(2) 0.12655(19) 0.0321(9) Uani 1 1 d . .
C44 C 0.0390(2) -0.7442(3) 0.0285(2) 0.0460(12) Uani 1 1 d . .
C45 C 0.0569(3) -0.6823(3) -0.0057(3) 0.0573(14) Uani 1 1 d . .
H45 H 0.0794 -0.7040 -0.0290 0.086 Uiso 1 1 calc R U
H46 H 0.0867 -0.6462 0.0247 0.086 Uiso 1 1 calc R U
H47 H 0.0159 -0.6569 -0.0347 0.086 Uiso 1 1 calc R U
C46 C -0.0087(3) -0.7981(4) -0.0197(3) 0.084(2) Uani 1 1 d . .
H48 H -0.0502 -0.7720 -0.0465 0.125 Uiso 1 1 calc R U
H49 H -0.0190 -0.8394 0.0016 0.125 Uiso 1 1 calc R U
H50 H 0.0122 -0.8177 -0.0452 0.125 Uiso 1 1 calc R U
C47 C 0.0049(4) -0.7104(5) 0.0653(4) 0.101(3) Uani 1 1 d . .
H51 H 0.0356 -0.6758 0.0965 0.151 Uiso 1 1 calc R U
H52 H -0.0076 -0.7502 0.0863 0.151 Uiso 1 1 calc R U
H53 H -0.0354 -0.6835 0.0369 0.151 Uiso 1 1 calc R U
C48 C 0.1581(2) -0.9818(3) 0.1424(2) 0.0393(10) Uani 1 1 d . .
C49 C 0.1903(3) -1.0345(3) 0.1126(2) 0.0480(12) Uani 1 1 d . .
H54 H 0.2389 -1.0277 0.1328 0.072 Uiso 1 1 calc R U
H55 H 0.1728 -1.0233 0.0680 0.072 Uiso 1 1 calc R U
H56 H 0.1795 -1.0862 0.1179 0.072 Uiso 1 1 calc R U
C50 C 0.0846(3) -1.0079(3) 0.1183(3) 0.0562(14) Uani 1 1 d . .
H57 H 0.0838 -1.0593 0.1319 0.084 Uiso 1 1 calc R U
H58 H 0.0623 -1.0055 0.0727 0.084 Uiso 1 1 calc R U
H59 H 0.0612 -0.9753 0.1353 0.084 Uiso 1 1 calc R U
C51 C 0.1907(3) -0.9920(3) 0.2137(2) 0.0492(12) Uani 1 1 d . .
H60 H 0.2374 -0.9755 0.2314 0.074 Uiso 1 1 calc R U
H61 H 0.1890 -1.0447 0.2237 0.074 Uiso 1 1 calc R U
H62 H 0.1663 -0.9622 0.2314 0.074 Uiso 1 1 calc R U
C52 C 0.2785(2) -0.7238(3) 0.1888(2) 0.0464(12) Uani 1 1 d . .
C53 C 0.2962(3) -0.6731(3) 0.1465(3) 0.0705(18) Uani 1 1 d . .
H63 H 0.3120 -0.7036 0.1216 0.106 Uiso 1 1 calc R U
H64 H 0.3316 -0.6383 0.1723 0.106 Uiso 1 1 calc R U
H65 H 0.2564 -0.6450 0.1187 0.106 Uiso 1 1 calc R U
C54 C 0.3432(3) -0.7584(4) 0.2375(3) 0.0688(18) Uani 1 1 d . .
H66 H 0.3667 -0.7837 0.2165 0.103 Uiso 1 1 calc R U
H67 H 0.3326 -0.7945 0.2626 0.103 Uiso 1 1 calc R U
H68 H 0.3720 -0.7191 0.2647 0.103 Uiso 1 1 calc R U
C55 C 0.2501(3) -0.6761(4) 0.2258(3) 0.0684(17) Uani 1 1 d . .
H69 H 0.2839 -0.6400 0.2519 0.103 Uiso 1 1 calc R U
H70 H 0.2382 -0.7087 0.2523 0.103 Uiso 1 1 calc R U
H71 H 0.2101 -0.6495 0.1966 0.103 Uiso 1 1 calc R U
B1 B 0.4117(2) -0.4445(3) 0.2824(2) 0.0287(9) Uani 1 1 d . .
C56 C 0.4298(2) -0.5093(2) 0.24332(19) 0.0302(9) Uani 1 1 d . .
C57 C 0.4069(2) -0.5047(2) 0.1784(2) 0.0331(9) Uani 1 1 d . .
H72 H 0.3769 -0.4657 0.1563 0.040 Uiso 1 1 calc R U
C58 C 0.4264(2) -0.5547(3) 0.1452(2) 0.0382(10) Uani 1 1 d . .
C59 C 0.4711(2) -0.6116(3) 0.1753(2) 0.0393(10) Uani 1 1 d . .
H73 H 0.4842 -0.6464 0.1526 0.047 Uiso 1 1 calc R U
C60 C 0.4962(2) -0.6160(2) 0.2395(2) 0.0367(10) Uani 1 1 d . .
C61 C 0.4759(2) -0.5666(2) 0.2726(2) 0.0341(9) Uani 1 1 d . .
H74 H 0.4940 -0.5718 0.3166 0.041 Uiso 1 1 calc R U
C62 C 0.5449(3) -0.6769(3) 0.2727(3) 0.0525(13) Uani 1 1 d . .
C63 C 0.3965(3) -0.5463(3) 0.0756(2) 0.0499(13) Uani 1 1 d . .
C64 C 0.3354(2) -0.4095(2) 0.24127(18) 0.0299(9) Uani 1 1 d . .
C65 C 0.2825(2) -0.4495(2) 0.19576(19) 0.0319(9) Uani 1 1 d . .
H75 H 0.2902 -0.4990 0.1864 0.038 Uiso 1 1 calc R U
C66 C 0.2185(2) -0.4189(3) 0.1636(2) 0.0349(10) Uani 1 1 d . .
C67 C 0.2042(2) -0.3481(3) 0.1768(2) 0.0433(11) Uani 1 1 d . .
H76 H 0.1606 -0.3273 0.1553 0.052 Uiso 1 1 calc R U
C68 C 0.2558(2) -0.3084(3) 0.2227(2) 0.0431(11) Uani 1 1 d . .
C69 C 0.3196(2) -0.3383(2) 0.2538(2) 0.0363(10) Uani 1 1 d . .
H77 H 0.3537 -0.3091 0.2848 0.044 Uiso 1 1 calc R U
C70 C 0.1649(2) -0.4639(3) 0.1140(2) 0.0468(12) Uani 1 1 d . .
C71 C 0.2439(3) -0.2301(3) 0.2403(3) 0.0660(17) Uani 1 1 d . .
C72 C 0.4687(2) -0.3812(2) 0.29155(19) 0.0284(8) Uani 1 1 d . .
C73 C 0.4606(2) -0.3317(2) 0.2438(2) 0.0343(9) Uani 1 1 d . .
H78 H 0.4180 -0.3281 0.2088 0.041 Uiso 1 1 calc R U
C74 C 0.5122(2) -0.2873(2) 0.24503(19) 0.0368(10) Uani 1 1 d . .
C75 C 0.5751(2) -0.2889(3) 0.2954(2) 0.0371(10) Uani 1 1 d . .
H79 H 0.6106 -0.2589 0.2961 0.044 Uiso 1 1 calc R U
C76 C 0.5845(2) -0.3361(2) 0.34503(19) 0.0307(9) Uani 1 1 d . .
C77 C 0.5326(2) -0.3817(2) 0.34276(19) 0.0317(9) Uani 1 1 d . .
H80 H 0.5406 -0.4140 0.3768 0.038 Uiso 1 1 calc R U
C78 C 0.4999(3) -0.2372(4) 0.1917(3) 0.0608(16) Uani 1 1 d . .
C79 C 0.6516(2) -0.3364(3) 0.3994(2) 0.0444(11) Uani 1 1 d . .
C80 C 0.41234(19) -0.4740(2) 0.34750(18) 0.0277(8) Uani 1 1 d . .
C81 C 0.4229(2) -0.4253(2) 0.39688(19) 0.0304(9) Uani 1 1 d . .
H81 H 0.4356 -0.3752 0.3946 0.037 Uiso 1 1 calc R U
C82 C 0.4154(2) -0.4483(2) 0.44985(19) 0.0342(9) Uani 1 1 d . .
C83 C 0.3979(2) -0.5211(3) 0.4551(2) 0.0371(10) Uani 1 1 d . .
H82 H 0.3923 -0.5366 0.4905 0.044 Uiso 1 1 calc R U
C84 C 0.3888(2) -0.5710(2) 0.4080(2) 0.0342(9) Uani 1 1 d . .
C85 C 0.3953(2) -0.5471(2) 0.35468(19) 0.0312(9) Uani 1 1 d . .
H83 H 0.3879 -0.5821 0.3224 0.037 Uiso 1 1 calc R U
C86 C 0.4202(3) -0.3933(3) 0.4984(2) 0.0422(11) Uani 1 1 d . .
C87 C 0.3690(3) -0.6491(3) 0.4120(2) 0.0455(12) Uani 1 1 d . .
F1 F 0.30283(18) -0.6590(2) 0.3844(2) 0.0851(12) Uani 1 1 d . .
F2 F 0.3935(2) -0.69802(16) 0.38514(16) 0.0691(10) Uani 1 1 d . .
F3 F 0.39037(19) -0.67341(17) 0.47099(14) 0.0654(9) Uani 1 1 d . .
F4 F 0.4353(2) -0.4238(2) 0.55366(14) 0.0778(11) Uani 1 1 d . .
F5 F 0.36342(18) -0.3568(2) 0.48246(18) 0.0935(14) Uani 1 1 d . .
F6 F 0.46700(18) -0.34135(18) 0.50949(15) 0.0664(9) Uani 1 1 d . .
F7 F 0.2611(4) -0.2225(3) 0.2996(3) 0.163(3) Uani 1 1 d . .
F8 F 0.2804(2) -0.1795(2) 0.2300(3) 0.122(2) Uani 1 1 d . .
F9 F 0.1826(2) -0.2076(2) 0.2104(3) 0.141(3) Uani 1 1 d . .
F10 F 0.10855(17) -0.4268(2) 0.08032(19) 0.0934(14) Uani 1 1 d . .
F11 F 0.14693(18) -0.5237(2) 0.13632(15) 0.0714(10) Uani 1 1 d . .
F12 F 0.18448(17) -0.4925(2) 0.07270(14) 0.0761(11) Uani 1 1 d . .
F13 F 0.33049(18) -0.5422(3) 0.04906(15) 0.0793(11) Uani 1 1 d . .
F14 F 0.4155(2) -0.4833(3) 0.05775(16) 0.0867(12) Uani 1 1 d . .
F15 F 0.4141(3) -0.5999(3) 0.04797(15) 0.119(2) Uani 1 1 d . .
F16 F 0.5983(2) -0.6754(3) 0.2609(2) 0.1156(18) Uani 1 1 d . .
F17 F 0.5193(2) -0.7438(2) 0.2564(2) 0.1130(18) Uani 1 1 d . .
F18 F 0.5711(2) -0.6742(2) 0.33379(17) 0.0975(15) Uani 1 1 d . .
F19 F 0.66032(14) -0.39185(18) 0.43988(13) 0.0554(8) Uani 1 1 d . .
F20 F 0.66326(18) -0.27402(19) 0.43271(15) 0.0746(10) Uani 1 1 d . .
F21 F 0.70157(15) -0.3430(2) 0.38322(16) 0.0772(11) Uani 1 1 d . .
F22 F 0.5492(2) -0.2057(4) 0.1897(2) 0.140(3) Uani 1 1 d . .
F23 F 0.4654(4) -0.1746(4) 0.1937(3) 0.182(3) Uani 1 1 d . .
F24 F 0.4597(3) -0.2617(3) 0.13841(17) 0.153(3) Uani 1 1 d . .

loop_
_atom_site_aniso_label
_atom_site_aniso_U_11
_atom_site_aniso_U_22
_atom_site_aniso_U_33
_atom_site_aniso_U_23
_atom_site_aniso_U_13
_atom_site_aniso_U_12
Cu1 0.0295(3) 0.0471(3) 0.0285(3) 0.0034(2) 0.0122(2) 0.0074(2)
P1 0.0284(6) 0.0405(6) 0.0268(5) 0.0041(5) 0.0126(5) 0.0055(4)
P2 0.0277(6) 0.0429(6) 0.0291(6) 0.0021(5) 0.0101(5) 0.0050(5)
N1 0.0275(18) 0.0345(18) 0.0281(17) 0.0038(15) 0.0111(15) 0.0021(14)
C1 0.027(2) 0.035(2) 0.029(2) 0.0007(18) 0.0100(17) -0.0012(17)
C2 0.033(2) 0.044(3) 0.033(2) 0.0041(19) 0.016(2) 0.0092(19)
C3 0.043(3) 0.061(3) 0.030(2) -0.001(2) 0.019(2) 0.014(2)
C4 0.037(3) 0.058(3) 0.027(2) 0.002(2) 0.012(2) 0.007(2)
C5 0.028(2) 0.038(2) 0.026(2) -0.0036(18) 0.0081(18) -0.0009(17)
C6 0.030(2) 0.032(2) 0.030(2) -0.0015(17) 0.0126(18) -0.0015(16)
C7 0.033(2) 0.036(2) 0.028(2) 0.0017(18) 0.0101(18) 0.0030(18)
C8 0.025(2) 0.039(2) 0.0226(19) -0.0002(17) 0.0097(17) 0.0034(17)
C9 0.031(2) 0.043(2) 0.033(2) 0.001(2) 0.0129(19) 0.0055(19)
C10 0.041(3) 0.051(3) 0.040(3) 0.006(2) 0.017(2) 0.011(2)
C11 0.028(2) 0.064(3) 0.037(2) -0.004(2) 0.011(2) 0.008(2)
C12 0.035(2) 0.058(3) 0.042(3) -0.010(2) 0.023(2) -0.007(2)
C13 0.034(2) 0.040(2) 0.034(2) 0.0007(19) 0.017(2) 0.0037(18)
C14 0.032(2) 0.042(2) 0.029(2) 0.0031(19) 0.0105(19) 0.0047(18)
C15 0.036(3) 0.072(4) 0.044(3) 0.018(3) 0.015(2) 0.001(2)
C16 0.060(4) 0.075(4) 0.059(3) 0.029(3) 0.028(3) 0.001(3)
C17 0.062(4) 0.078(4) 0.048(3) 0.033(3) 0.017(3) 0.016(3)
C18 0.041(3) 0.089(4) 0.033(3) 0.010(3) 0.002(2) 0.007(3)
C19 0.035(2) 0.052(3) 0.032(2) 0.007(2) 0.008(2) 0.005(2)
C20 0.029(2) 0.036(2) 0.027(2) 0.0016(17) 0.0124(17) 0.0027(17)
C21 0.030(2) 0.036(2) 0.025(2) -0.0015(17) 0.0095(18) 0.0022(17)
C22 0.041(3) 0.033(2) 0.034(2) 0.0028(19) 0.016(2) -0.0003(19)
C23 0.037(2) 0.039(2) 0.027(2) 0.0043(19) 0.0046(19) 0.0038(19)
C24 0.037(2) 0.038(2) 0.033(2) -0.0017(19) 0.010(2) 0.0021(19)
C25 0.034(2) 0.035(2) 0.027(2) 0.0036(17) 0.0132(18) 0.0040(17)
C26 0.047(3) 0.035(2) 0.031(2) 0.004(2) 0.001(2) 0.002(2)
C27 0.057(4) 0.068(4) 0.058(4) -0.006(3) 0.007(3) 0.016(3)
C28 0.078(5) 0.054(4) 0.060(4) 0.018(3) -0.020(3) -0.007(3)
C29 0.078(4) 0.073(4) 0.037(3) 0.011(3) 0.009(3) 0.013(3)
C30 0.038(2) 0.033(2) 0.030(2) -0.0004(18) 0.0112(19) 0.0018(18)
C31 0.063(3) 0.035(3) 0.045(3) -0.008(2) 0.014(3) -0.005(2)
C32 0.058(3) 0.039(3) 0.056(3) 0.003(2) 0.033(3) -0.005(2)
C33 0.047(3) 0.039(3) 0.045(3) 0.002(2) 0.013(2) 0.010(2)
C34 0.038(2) 0.040(2) 0.037(2) -0.003(2) 0.019(2) -0.0023(19)
C35 0.049(3) 0.046(3) 0.052(3) 0.001(2) 0.022(3) -0.010(2)
C36 0.045(3) 0.048(3) 0.038(3) -0.013(2) 0.014(2) -0.016(2)
C37 0.041(3) 0.051(3) 0.065(3) 0.005(3) 0.029(3) 0.000(2)
C38 0.028(2) 0.035(2) 0.026(2) 0.0000(17) 0.0076(17) 0.0015(17)
C39 0.038(2) 0.036(2) 0.038(2) -0.003(2) 0.018(2) -0.0004(19)
C40 0.039(3) 0.035(2) 0.040(2) 0.000(2) 0.015(2) 0.0027(19)
C41 0.029(2) 0.038(2) 0.035(2) 0.0074(19) 0.0116(19) 0.0094(18)
C42 0.024(2) 0.035(2) 0.038(2) 0.0018(19) 0.0087(18) -0.0020(17)
C43 0.029(2) 0.036(2) 0.030(2) 0.0011(18) 0.0114(18) 0.0001(17)
C44 0.029(2) 0.052(3) 0.053(3) 0.019(2) 0.015(2) 0.011(2)
C45 0.051(3) 0.061(3) 0.052(3) 0.019(3) 0.016(3) 0.003(3)
C46 0.044(3) 0.084(5) 0.082(5) 0.033(4) -0.009(3) -0.007(3)
C47 0.082(5) 0.139(7) 0.107(6) 0.065(5) 0.065(5) 0.078(5)
C48 0.040(3) 0.036(2) 0.038(2) 0.001(2) 0.014(2) -0.0025(19)
C49 0.062(3) 0.034(2) 0.050(3) -0.001(2) 0.026(3) -0.002(2)
C50 0.042(3) 0.039(3) 0.082(4) 0.007(3) 0.022(3) -0.009(2)
C51 0.066(3) 0.043(3) 0.043(3) 0.006(2) 0.028(3) 0.000(2)
C52 0.036(3) 0.040(3) 0.054(3) -0.014(2) 0.011(2) -0.006(2)
C53 0.075(4) 0.055(3) 0.087(4) -0.006(3) 0.041(4) -0.031(3)
C54 0.044(3) 0.070(4) 0.065(4) -0.030(3) 0.000(3) -0.002(3)
C55 0.056(4) 0.065(4) 0.076(4) -0.039(3) 0.022(3) -0.012(3)
B1 0.033(2) 0.028(2) 0.027(2) 0.0007(19) 0.015(2) 0.0002(18)
C56 0.030(2) 0.030(2) 0.031(2) 0.0038(17) 0.0140(18) -0.0045(16)
C57 0.033(2) 0.034(2) 0.036(2) 0.0039(18) 0.0177(19) 0.0055(17)
C58 0.042(3) 0.045(3) 0.031(2) 0.000(2) 0.019(2) 0.003(2)
C59 0.041(3) 0.044(3) 0.039(2) -0.004(2) 0.023(2) 0.004(2)
C60 0.039(2) 0.033(2) 0.042(2) 0.0026(19) 0.021(2) 0.0049(18)
C61 0.038(2) 0.034(2) 0.032(2) 0.0017(18) 0.0160(19) 0.0010(18)
C62 0.061(3) 0.041(3) 0.055(3) 0.003(2) 0.024(3) 0.018(2)
C63 0.048(3) 0.062(3) 0.039(3) 0.000(2) 0.019(2) 0.015(2)
C64 0.035(2) 0.030(2) 0.027(2) 0.0047(17) 0.0145(18) -0.0021(17)
C65 0.034(2) 0.032(2) 0.030(2) 0.0044(18) 0.0149(19) 0.0010(17)
C66 0.031(2) 0.044(3) 0.028(2) 0.0052(19) 0.0114(19) 0.0008(19)
C67 0.033(2) 0.048(3) 0.052(3) 0.015(2) 0.021(2) 0.006(2)
C68 0.042(3) 0.038(2) 0.056(3) 0.006(2) 0.028(2) 0.008(2)
C69 0.037(2) 0.035(2) 0.039(2) -0.0006(19) 0.019(2) 0.0004(19)
C70 0.038(3) 0.057(3) 0.040(3) 0.004(2) 0.012(2) 0.001(2)
C71 0.061(4) 0.050(3) 0.097(5) -0.006(3) 0.043(4) 0.011(3)
C72 0.030(2) 0.0265(19) 0.030(2) -0.0023(16) 0.0142(18) -0.0026(16)
C73 0.034(2) 0.038(2) 0.028(2) 0.0035(18) 0.0104(19) -0.0036(18)
C74 0.042(3) 0.039(2) 0.026(2) 0.0050(18) 0.012(2) -0.0080(19)
C75 0.036(2) 0.040(2) 0.038(2) 0.000(2) 0.019(2) -0.0076(19)
C76 0.031(2) 0.028(2) 0.031(2) -0.0014(17) 0.0122(18) 0.0004(17)
C77 0.030(2) 0.034(2) 0.031(2) 0.0035(18) 0.0144(18) 0.0017(17)
C78 0.067(4) 0.066(4) 0.046(3) 0.016(3) 0.022(3) -0.023(3)
C79 0.037(3) 0.047(3) 0.049(3) 0.003(2) 0.018(2) -0.003(2)
C80 0.0237(19) 0.030(2) 0.028(2) -0.0007(17) 0.0102(17) -0.0033(16)
C81 0.030(2) 0.030(2) 0.031(2) 0.0017(17) 0.0129(18) -0.0025(16)
C82 0.036(2) 0.037(2) 0.028(2) 0.0003(18) 0.0128(19) 0.0010(18)
C83 0.039(2) 0.040(2) 0.033(2) 0.0071(19) 0.017(2) 0.0002(19)
C84 0.034(2) 0.034(2) 0.033(2) 0.0061(18) 0.0133(19) -0.0034(18)
C85 0.033(2) 0.029(2) 0.030(2) 0.0009(17) 0.0129(18) -0.0021(17)
C86 0.050(3) 0.045(3) 0.036(2) -0.005(2) 0.022(2) -0.004(2)
C87 0.050(3) 0.041(3) 0.044(3) 0.003(2) 0.019(2) -0.010(2)
F1 0.065(2) 0.063(2) 0.112(3) 0.022(2) 0.024(2) -0.0241(18)
F2 0.115(3) 0.0325(16) 0.078(2) -0.0053(15) 0.059(2) -0.0125(17)
F3 0.103(3) 0.0471(17) 0.0536(18) 0.0141(15) 0.0417(19) -0.0042(17)
F4 0.128(3) 0.071(2) 0.0383(17) -0.0102(16) 0.041(2) -0.018(2)
F5 0.063(2) 0.110(3) 0.085(3) -0.054(2) 0.013(2) 0.025(2)
F6 0.089(2) 0.060(2) 0.0561(19) -0.0244(16) 0.0375(18) -0.0320(18)
F7 0.298(9) 0.086(3) 0.129(4) -0.012(3) 0.116(5) 0.074(4)
F8 0.098(3) 0.039(2) 0.250(7) -0.009(3) 0.094(4) -0.004(2)
F9 0.054(2) 0.060(2) 0.274(7) -0.038(3) 0.041(3) 0.0200(19)
F10 0.0387(19) 0.093(3) 0.094(3) -0.005(2) -0.0201(19) 0.0157(18)
F11 0.071(2) 0.081(2) 0.0537(19) -0.0100(18) 0.0203(17) -0.0347(19)
F12 0.056(2) 0.131(3) 0.0400(17) -0.0289(19) 0.0193(15) -0.016(2)
F13 0.056(2) 0.133(3) 0.0401(17) 0.005(2) 0.0133(16) 0.008(2)
F14 0.091(3) 0.120(3) 0.051(2) 0.031(2) 0.033(2) 0.000(2)
F15 0.169(5) 0.135(4) 0.0359(18) -0.005(2) 0.031(2) 0.094(4)
F16 0.090(3) 0.135(4) 0.144(4) 0.071(3) 0.072(3) 0.071(3)
F17 0.102(3) 0.042(2) 0.136(4) 0.008(2) -0.001(3) 0.015(2)
F18 0.121(4) 0.094(3) 0.060(2) 0.019(2) 0.024(2) 0.064(3)
F19 0.0441(17) 0.067(2) 0.0437(16) 0.0166(15) 0.0083(14) 0.0001(14)
F20 0.078(2) 0.059(2) 0.0537(19) -0.0145(16) -0.0014(18) -0.0128(18)
F21 0.0362(17) 0.132(3) 0.063(2) 0.019(2) 0.0209(16) -0.0030(19)
F22 0.072(3) 0.212(6) 0.110(3) 0.101(4) 0.016(3) -0.042(3)
F23 0.297(9) 0.142(5) 0.169(6) 0.118(5) 0.160(6) 0.112(6)
F24 0.216(6) 0.151(5) 0.037(2) 0.021(2) 0.006(3) -0.119(5)

loop_
_atom_type_symbol
_atom_type_description
_atom_type_scat_dispersion_real
_atom_type_scat_dispersion_imag
_atom_type_scat_source
C C 0.0033 0.0016 'International Tables Vol C Tables 4.2.6.8 and 6.1.1.4'
H H 0.0000 0.0000 'International Tables Vol C Tables 4.2.6.8 and 6.1.1.4'
B B 0.0013 0.0007 'International Tables Vol C Tables 4.2.6.8 and 6.1.1.4'
N N 0.0061 0.0033 'International Tables Vol C Tables 4.2.6.8 and 6.1.1.4'
F F 0.0171 0.0103 'International Tables Vol C Tables 4.2.6.8 and 6.1.1.4'
P P 0.1023 0.0942 'International Tables Vol C Tables 4.2.6.8 and 6.1.1.4'
Cu Cu 0.3201 1.2651 'International Tables Vol C Tables 4.2.6.8 and 6.1.1.4'

loop_
_geom_angle_atom_site_label_1
_geom_angle_atom_site_label_2
_geom_angle_atom_site_label_3
_geom_angle
N1 Cu1 P1 84.50(10)
N1 Cu1 P2 84.50(10)
P1 Cu1 P2 167.09(5)
C6 P1 C20 111.0(2)
C6 P1 Cu1 103.23(15)
C20 P1 Cu1 145.50(14)
C7 P2 C38 108.3(2)
C7 P2 Cu1 102.25(15)
C38 P2 Cu1 143.74(14)
C5 N1 C1 119.8(4)
C5 N1 Cu1 117.8(3)
C1 N1 Cu1 117.1(3)
N1 C1 C2 120.2(4)
N1 C1 C6 116.3(4)
C2 C1 C6 123.4(4)
C1 C2 C3 119.7(4)
C1 C2 H1 120.1
C3 C2 H1 120.1
C4 C3 C2 119.8(4)
C4 C3 H2 120.1
C2 C3 H2 120.1
C5 C4 C3 118.8(4)
C5 C4 H3 120.6
C3 C4 H3 120.6
N1 C5 C4 121.5(4)
N1 C5 C7 116.4(4)
C4 C5 C7 122.1(4)
C1 C6 C8 117.6(3)
C1 C6 P1 116.1(3)
C8 C6 P1 126.3(3)
C14 C7 C5 117.7(4)
C14 C7 P2 127.7(3)
C5 C7 P2 114.6(3)
C13 C8 C9 118.2(4)
C13 C8 C6 120.5(4)
C9 C8 C6 121.3(4)
C10 C9 C8 120.8(4)
C10 C9 H4 119.6
C8 C9 H4 119.6
C9 C10 C11 120.5(5)
C9 C10 H5 119.7
C11 C10 H5 119.7
C12 C11 C10 119.3(4)
C12 C11 H6 120.3
C10 C11 H6 120.3
C13 C12 C11 119.2(4)
C13 C12 H7 120.4
C11 C12 H7 120.4
C8 C13 C12 122.0(4)
C8 C13 H8 119.0
C12 C13 H8 119.0
C19 C14 C15 118.3(4)
C19 C14 C7 122.4(4)
C15 C14 C7 119.2(4)
C16 C15 C14 121.0(5)
C16 C15 H9 119.5
C14 C15 H9 119.5
C17 C16 C15 120.2(5)
C17 C16 H10 119.9
C15 C16 H10 119.9
C16 C17 C18 119.6(5)
C16 C17 H11 120.2
C18 C17 H11 120.2
C17 C18 C19 120.7(5)
C17 C18 H12 119.7
C19 C18 H12 119.7
C14 C19 C18 120.1(5)
C14 C19 H13 119.9
C18 C19 H13 119.9
C25 C20 C21 119.9(4)
C25 C20 P1 120.4(3)
C21 C20 P1 119.3(3)
C22 C21 C20 117.8(4)
C22 C21 C34 119.0(4)
C20 C21 C34 123.1(4)
C23 C22 C21 123.2(4)
C23 C22 H14 118.4
C21 C22 H14 118.4
C22 C23 C24 117.4(4)
C22 C23 C26 120.0(4)
C24 C23 C26 122.6(4)
C23 C24 C25 123.3(4)
C23 C24 H15 118.4
C25 C24 H15 118.4
C24 C25 C20 117.4(4)
C24 C25 C30 118.0(4)
C20 C25 C30 124.4(4)
C28 C26 C27 111.9(5)
C28 C26 C23 113.0(4)
C27 C26 C23 109.9(4)
C28 C26 C29 105.8(5)
C27 C26 C29 107.7(5)
C23 C26 C29 108.3(4)
C26 C27 H16 109.5
C26 C27 H17 109.5
H16 C27 H17 109.5
C26 C27 H18 109.5
H16 C27 H18 109.5
H17 C27 H18 109.5
C26 C28 H19 109.5
C26 C28 H20 109.5
H19 C28 H20 109.5
C26 C28 H21 109.5
H19 C28 H21 109.5
H20 C28 H21 109.5
C26 C29 H22 109.5
C26 C29 H23 109.5
H22 C29 H23 109.5
C26 C29 H24 109.5
H22 C29 H24 109.5
H23 C29 H24 109.5
C32 C30 C31 106.4(4)
C32 C30 C33 108.8(4)
C31 C30 C33 106.5(4)
C32 C30 C25 112.8(4)
C31 C30 C25 110.9(4)
C33 C30 C25 111.3(4)
C30 C31 H25 109.5
C30 C31 H26 109.5
H25 C31 H26 109.5
C30 C31 H27 109.5
H25 C31 H27 109.5
H26 C31 H27 109.5
C30 C32 H28 109.5
C30 C32 H29 109.5
H28 C32 H29 109.5
C30 C32 H30 109.5
H28 C32 H30 109.5
H29 C32 H30 109.5
C30 C33 H31 109.5
C30 C33 H32 109.5
H31 C33 H32 109.5
C30 C33 H33 109.5
H31 C33 H33 109.5
H32 C33 H33 109.5
C37 C34 C35 107.3(4)
C37 C34 C36 110.8(4)
C35 C34 C36 105.0(4)
C37 C34 C21 108.6(4)
C35 C34 C21 111.8(4)
C36 C34 C21 113.1(4)
C34 C35 H34 109.5
C34 C35 H35 109.5
H34 C35 H35 109.5
C34 C35 H36 109.5
H34 C35 H36 109.5
H35 C35 H36 109.5
C34 C36 H37 109.5
C34 C36 H38 109.5
H37 C36 H38 109.5
C34 C36 H39 109.5
H37 C36 H39 109.5
H38 C36 H39 109.5
C34 C37 H40 109.5
C34 C37 H41 109.5
H40 C37 H41 109.5
C34 C37 H42 109.5
H40 C37 H42 109.5
H41 C37 H42 109.5
C39 C38 C43 120.7(4)
C39 C38 P2 120.3(3)
C43 C38 P2 117.9(3)
C40 C39 C38 116.5(4)
C40 C39 C52 116.5(4)
C38 C39 C52 126.8(4)
C41 C40 C39 124.3(4)
C41 C40 H43 117.8
C39 C40 H43 117.8
C40 C41 C42 116.6(4)
C40 C41 C44 120.7(4)
C42 C41 C44 122.5(4)
C41 C42 C43 123.4(4)
C41 C42 H44 118.3
C43 C42 H44 118.3
C42 C43 C38 116.6(4)
C42 C43 C48 120.1(4)
C38 C43 C48 123.2(4)
C46 C44 C47 109.4(6)
C46 C44 C45 108.5(5)
C47 C44 C45 109.4(5)
C46 C44 C41 111.3(4)
C47 C44 C41 107.7(4)
C45 C44 C41 110.6(4)
C44 C45 H45 109.5
C44 C45 H46 109.5
H45 C45 H46 109.5
C44 C45 H47 109.5
H45 C45 H47 109.5
H46 C45 H47 109.5
C44 C46 H48 109.5
C44 C46 H49 109.5
H48 C46 H49 109.5
C44 C46 H50 109.5
H48 C46 H50 109.5
H49 C46 H50 109.5
C44 C47 H51 109.5
C44 C47 H52 109.5
H51 C47 H52 109.5
C44 C47 H53 109.5
H51 C47 H53 109.5
H52 C47 H53 109.5
C49 C48 C51 110.6(4)
C49 C48 C50 105.9(4)
C51 C48 C50 106.2(4)
C49 C48 C43 113.1(4)
C51 C48 C43 109.5(4)
C50 C48 C43 111.3(4)
C48 C49 H54 109.5
C48 C49 H55 109.5
H54 C49 H55 109.5
C48 C49 H56 109.5
H54 C49 H56 109.5
H55 C49 H56 109.5
C48 C50 H57 109.5
C48 C50 H58 109.5
H57 C50 H58 109.5
C48 C50 H59 109.5
H57 C50 H59 109.5
H58 C50 H59 109.5
C48 C51 H60 109.5
C48 C51 H61 109.5
H60 C51 H61 109.5
C48 C51 H62 109.5
H60 C51 H62 109.5
H61 C51 H62 109.5
C54 C52 C53 108.3(5)
C54 C52 C39 117.2(4)
C53 C52 C39 110.2(4)
C54 C52 C55 105.9(5)
C53 C52 C55 109.6(5)
C39 C52 C55 105.4(4)
C52 C53 H63 109.5
C52 C53 H64 109.5
H63 C53 H64 109.5
C52 C53 H65 109.5
H63 C53 H65 109.5
H64 C53 H65 109.5
C52 C54 H66 109.5
C52 C54 H67 109.5
H66 C54 H67 109.5
C52 C54 H68 109.5
H66 C54 H68 109.5
H67 C54 H68 109.5
C52 C55 H69 109.5
C52 C55 H70 109.5
H69 C55 H70 109.5
C52 C55 H71 109.5
H69 C55 H71 109.5
H70 C55 H71 109.5
C80 B1 C72 114.4(3)
C80 B1 C56 114.1(3)
C72 B1 C56 101.3(3)
C80 B1 C64 105.2(3)
C72 B1 C64 110.1(3)
C56 B1 C64 111.8(3)
C61 C56 C57 115.0(4)
C61 C56 B1 122.9(4)
C57 C56 B1 121.6(4)
C58 C57 C56 122.7(4)
C58 C57 H72 118.7
C56 C57 H72 118.7
C59 C58 C57 121.0(4)
C59 C58 C63 120.9(4)
C57 C58 C63 118.1(4)
C60 C59 C58 117.6(4)
C60 C59 H73 121.2
C58 C59 H73 121.2
C59 C60 C61 121.4(4)
C59 C60 C62 118.2(4)
C61 C60 C62 120.3(4)
C60 C61 C56 122.3(4)
C60 C61 H74 118.8
C56 C61 H74 118.8
F17 C62 F18 106.6(5)
F17 C62 F16 105.5(5)
F18 C62 F16 103.4(5)
F17 C62 C60 113.1(5)
F18 C62 C60 115.2(4)
F16 C62 C60 112.1(5)
F15 C63 F13 108.3(5)
F15 C63 F14 104.5(5)
F13 C63 F14 103.8(4)
F15 C63 C58 113.4(4)
F13 C63 C58 113.2(4)
F14 C63 C58 112.9(5)
C69 C64 C65 115.6(4)
C69 C64 B1 120.5(4)
C65 C64 B1 123.8(4)
C64 C65 C66 122.1(4)
C64 C65 H75 119.0
C66 C65 H75 119.0
C67 C66 C65 121.2(4)
C67 C66 C70 119.7(4)
C65 C66 C70 119.1(4)
C66 C67 C68 117.4(4)
C66 C67 H76 121.3
C68 C67 H76 121.3
C67 C68 C69 121.3(4)
C67 C68 C71 120.5(5)
C69 C68 C71 118.1(5)
C68 C69 C64 122.4(4)
C68 C69 H77 118.8
C64 C69 H77 118.8
F10 C70 F11 105.9(4)
F10 C70 F12 105.8(4)
F11 C70 F12 103.8(4)
F10 C70 C66 114.7(4)
F11 C70 C66 113.0(4)
F12 C70 C66 112.7(4)
F9 C71 F7 107.5(6)
F9 C71 F8 105.7(6)
F7 C71 F8 102.8(7)
F9 C71 C68 113.9(5)
F7 C71 C68 113.1(5)
F8 C71 C68 113.0(5)
C73 C72 C77 115.4(4)
C73 C72 B1 121.3(4)
C77 C72 B1 122.4(4)
C74 C73 C72 122.8(4)
C74 C73 H78 118.6
C72 C73 H78 118.6
C75 C74 C73 121.1(4)
C75 C74 C78 119.5(4)
C73 C74 C78 119.4(4)
C74 C75 C76 117.8(4)
C74 C75 H79 121.1
C76 C75 H79 121.1
C77 C76 C75 120.7(4)
C77 C76 C79 121.9(4)
C75 C76 C79 117.4(4)
C76 C77 C72 122.1(4)
C76 C77 H80 118.9
C72 C77 H80 118.9
F22 C78 F24 111.0(6)
F22 C78 F23 98.4(6)
F24 C78 F23 99.3(6)
F22 C78 C74 118.2(5)
F24 C78 C74 115.7(5)
F23 C78 C74 111.1(5)
F20 C79 F21 106.3(4)
F20 C79 F19 105.3(4)
F21 C79 F19 105.6(4)
F20 C79 C76 112.0(4)
F21 C79 C76 113.2(4)
F19 C79 C76 113.7(4)
C85 C80 C81 115.9(4)
C85 C80 B1 122.0(4)
C81 C80 B1 121.7(4)
C80 C81 C82 122.0(4)
C80 C81 H81 119.0
C82 C81 H81 119.0
C83 C82 C81 120.5(4)
C83 C82 C86 118.8(4)
C81 C82 C86 120.5(4)
C84 C83 C82 118.9(4)
C84 C83 H82 120.5
C82 C83 H82 120.5
C83 C84 C85 120.2(4)
C83 C84 C87 120.0(4)
C85 C84 C87 119.7(4)
C80 C85 C84 122.5(4)
C80 C85 H83 118.8
C84 C85 H83 118.8
F5 C86 F4 106.2(4)
F5 C86 F6 105.9(4)
F4 C86 F6 104.9(4)
F5 C86 C82 111.9(4)
F4 C86 C82 113.7(4)
F6 C86 C82 113.6(4)
F1 C87 F2 105.7(4)
F1 C87 F3 106.2(4)
F2 C87 F3 105.0(4)
F1 C87 C84 112.8(4)
F2 C87 C84 113.1(4)
F3 C87 C84 113.3(4)

loop_
_geom_bond_atom_site_label_1
_geom_bond_atom_site_label_2
_geom_bond_distance
Cu1 N1 2.074(3)
Cu1 P1 2.2055(12)
Cu1 P2 2.2156(12)
P1 C6 1.691(4)
P1 C20 1.813(4)
P2 C7 1.711(4)
P2 C38 1.820(4)
N1 C5 1.360(5)
N1 C1 1.377(5)
C1 C2 1.386(6)
C1 C6 1.486(6)
C2 C3 1.392(6)
C2 H1 0.9500
C3 C4 1.392(6)
C3 H2 0.9500
C4 C5 1.387(6)
C4 H3 0.9500
C5 C7 1.488(6)
C6 C8 1.490(6)
C7 C14 1.483(6)
C8 C13 1.387(6)
C8 C9 1.409(6)
C9 C10 1.376(6)
C9 H4 0.9500
C10 C11 1.407(7)
C10 H5 0.9500
C11 C12 1.401(7)
C11 H6 0.9500
C12 C13 1.392(6)
C12 H7 0.9500
C13 H8 0.9500
C14 C19 1.390(6)
C14 C15 1.393(7)
C15 C16 1.390(7)
C15 H9 0.9500
C16 C17 1.368(8)
C16 H10 0.9500
C17 C18 1.383(8)
C17 H11 0.9500
C18 C19 1.392(7)
C18 H12 0.9500
C19 H13 0.9500
C20 C25 1.427(6)
C20 C21 1.427(6)
C21 C22 1.393(6)
C21 C34 1.566(6)
C22 C23 1.389(6)
C22 H14 0.9500
C23 C24 1.391(6)
C23 C26 1.544(6)
C24 C25 1.396(6)
C24 H15 0.9500
C25 C30 1.555(6)
C26 C28 1.497(8)
C26 C27 1.506(8)
C26 C29 1.574(8)
C27 H16 0.9800
C27 H17 0.9800
C27 H18 0.9800
C28 H19 0.9800
C28 H20 0.9800
C28 H21 0.9800
C29 H22 0.9800
C29 H23 0.9800
C29 H24 0.9800
C30 C32 1.540(6)
C30 C31 1.544(6)
C30 C33 1.544(6)
C31 H25 0.9800
C31 H26 0.9800
C31 H27 0.9800
C32 H28 0.9800
C32 H29 0.9800
C32 H30 0.9800
C33 H31 0.9800
C33 H32 0.9800
C33 H33 0.9800
C34 C37 1.531(6)
C34 C35 1.534(7)
C34 C36 1.549(6)
C35 H34 0.9800
C35 H35 0.9800
C35 H36 0.9800
C36 H37 0.9800
C36 H38 0.9800
C36 H39 0.9800
C37 H40 0.9800
C37 H41 0.9800
C37 H42 0.9800
C38 C39 1.417(6)
C38 C43 1.436(6)
C39 C40 1.392(6)
C39 C52 1.540(6)
C40 C41 1.382(6)
C40 H43 0.9500
C41 C42 1.392(6)
C41 C44 1.543(6)
C42 C43 1.396(6)
C42 H44 0.9500
C43 C48 1.548(6)
C44 C46 1.519(8)
C44 C47 1.518(8)
C44 C45 1.533(7)
C45 H45 0.9800
C45 H46 0.9800
C45 H47 0.9800
C46 H48 0.9800
C46 H49 0.9800
C46 H50 0.9800
C47 H51 0.9800
C47 H52 0.9800
C47 H53 0.9800
C48 C49 1.537(7)
C48 C51 1.540(7)
C48 C50 1.548(7)
C49 H54 0.9800
C49 H55 0.9800
C49 H56 0.9800
C50 H57 0.9800
C50 H58 0.9800
C50 H59 0.9800
C51 H60 0.9800
C51 H61 0.9800
C51 H62 0.9800
C52 C54 1.529(7)
C52 C53 1.533(8)
C52 C55 1.553(8)
C53 H63 0.9800
C53 H64 0.9800
C53 H65 0.9800
C54 H66 0.9800
C54 H67 0.9800
C54 H68 0.9800
C55 H69 0.9800
C55 H70 0.9800
C55 H71 0.9800
B1 C80 1.636(6)
B1 C72 1.643(6)
B1 C56 1.648(6)
B1 C64 1.664(6)
C56 C61 1.403(6)
C56 C57 1.406(6)
C57 C58 1.387(6)
C57 H72 0.9500
C58 C59 1.386(6)
C58 C63 1.501(6)
C59 C60 1.383(6)
C59 H73 0.9500
C60 C61 1.388(6)
C60 C62 1.496(6)
C61 H74 0.9500
C62 F17 1.310(7)
C62 F18 1.312(6)
C62 F16 1.337(7)
C63 F15 1.319(6)
C63 F13 1.320(6)
C63 F14 1.341(7)
C64 C69 1.392(6)
C64 C65 1.398(6)
C65 C66 1.398(6)
C65 H75 0.9500
C66 C67 1.380(7)
C66 C70 1.495(7)
C67 C68 1.385(7)
C67 H76 0.9500
C68 C69 1.388(6)
C68 C71 1.521(7)
C69 H77 0.9500
C70 F10 1.331(6)
C70 F11 1.336(6)
C70 F12 1.342(6)
C71 F9 1.293(7)
C71 F7 1.302(8)
C71 F8 1.311(7)
C72 C73 1.395(6)
C72 C77 1.409(6)
C73 C74 1.386(6)
C73 H78 0.9500
C74 C75 1.386(6)
C74 C78 1.482(6)
C75 C76 1.396(6)
C75 H79 0.9500
C76 C77 1.395(6)
C76 C79 1.486(6)
C77 H80 0.9500
C78 F22 1.254(6)
C78 F24 1.269(7)
C78 F23 1.373(9)
C79 F20 1.331(6)
C79 F21 1.333(6)
C79 F19 1.340(6)
C80 C85 1.397(6)
C80 C81 1.402(6)
C81 C82 1.410(6)
C81 H81 0.9500
C82 C83 1.384(6)
C82 C86 1.489(6)
C83 C84 1.380(6)
C83 H82 0.9500
C84 C85 1.410(6)
C84 C87 1.486(6)
C85 H83 0.9500
C86 F5 1.322(6)
C86 F4 1.328(6)
C86 F6 1.334(6)
C87 F1 1.332(6)
C87 F2 1.337(6)
C87 F3 1.345(6)

loop_
_geom_hbond_atom_site_label_D
_geom_hbond_atom_site_label_H
_geom_hbond_atom_site_label_A
_geom_hbond_distance_DH
_geom_hbond_distance_HA
_geom_hbond_distance_DA
_geom_hbond_angle_DHA
_geom_hbond_site_symmetry_A
C4 H3 F12 0.95 2.60 3.454(6) 149.0 2_545

loop_
_geom_torsion_atom_site_label_1
_geom_torsion_atom_site_label_2
_geom_torsion_atom_site_label_3
_geom_torsion_atom_site_label_4
_geom_torsion
C5 N1 C1 C2 3.3(6)
Cu1 N1 C1 C2 157.0(3)
C5 N1 C1 C6 -173.4(4)
Cu1 N1 C1 C6 -19.7(5)
N1 C1 C2 C3 -1.2(7)
C6 C1 C2 C3 175.2(4)
C1 C2 C3 C4 0.5(7)
C2 C3 C4 C5 -1.8(8)
C1 N1 C5 C4 -4.7(6)
Cu1 N1 C5 C4 -158.2(4)
C1 N1 C5 C7 172.4(4)
Cu1 N1 C5 C7 18.9(5)
C3 C4 C5 N1 3.9(7)
C3 C4 C5 C7 -173.0(4)
N1 C1 C6 C8 -164.7(4)
C2 C1 C6 C8 18.8(6)
N1 C1 C6 P1 15.8(5)
C2 C1 C6 P1 -160.8(4)
C20 P1 C6 C1 179.6(3)
Cu1 P1 C6 C1 -4.8(3)
C20 P1 C6 C8 0.2(4)
Cu1 P1 C6 C8 175.8(3)
N1 C5 C7 C14 157.1(4)
C4 C5 C7 C14 -25.8(6)
N1 C5 C7 P2 -24.9(5)
C4 C5 C7 P2 152.2(4)
C38 P2 C7 C14 -4.2(5)
Cu1 P2 C7 C14 -164.3(4)
C38 P2 C7 C5 178.0(3)
Cu1 P2 C7 C5 17.8(3)
C1 C6 C8 C13 49.6(5)
P1 C6 C8 C13 -130.9(4)
C1 C6 C8 C9 -131.9(4)
P1 C6 C8 C9 47.6(6)
C13 C8 C9 C10 0.2(6)
C6 C8 C9 C10 -178.4(4)
C8 C9 C10 C11 0.5(7)
C9 C10 C11 C12 -0.5(7)
C10 C11 C12 C13 -0.2(7)
C9 C8 C13 C12 -0.9(6)
C6 C8 C13 C12 177.7(4)
C11 C12 C13 C8 0.9(7)
C5 C7 C14 C19 128.0(5)
P2 C7 C14 C19 -49.7(6)
C5 C7 C14 C15 -51.2(6)
P2 C7 C14 C15 131.0(5)
C19 C14 C15 C16 -0.4(8)
C7 C14 C15 C16 178.9(5)
C14 C15 C16 C17 1.2(10)
C15 C16 C17 C18 -0.5(10)
C16 C17 C18 C19 -0.9(10)
C15 C14 C19 C18 -1.1(7)
C7 C14 C19 C18 179.7(5)
C17 C18 C19 C14 1.7(9)
C6 P1 C20 C25 73.3(4)
Cu1 P1 C20 C25 -99.1(4)
C6 P1 C20 C21 -99.8(4)
Cu1 P1 C20 C21 87.8(4)
C25 C20 C21 C22 -10.9(6)
P1 C20 C21 C22 162.2(3)
C25 C20 C21 C34 165.0(4)
P1 C20 C21 C34 -21.8(5)
C20 C21 C22 C23 3.1(7)
C34 C21 C22 C23 -173.1(4)
C21 C22 C23 C24 4.6(7)
C21 C22 C23 C26 -176.5(4)
C22 C23 C24 C25 -4.6(7)
C26 C23 C24 C25 176.6(4)
C23 C24 C25 C20 -3.0(7)
C23 C24 C25 C30 172.9(4)
C21 C20 C25 C24 10.9(6)
P1 C20 C25 C24 -162.2(3)
C21 C20 C25 C30 -164.7(4)
P1 C20 C25 C30 22.2(6)
C22 C23 C26 C28 -175.8(5)
C24 C23 C26 C28 3.0(8)
C22 C23 C26 C27 58.5(6)
C24 C23 C26 C27 -122.7(5)
C22 C23 C26 C29 -58.9(6)
C24 C23 C26 C29 119.8(5)
C24 C25 C30 C32 99.0(5)
C20 C25 C30 C32 -85.4(5)
C24 C25 C30 C31 -20.2(6)
C20 C25 C30 C31 155.4(4)
C24 C25 C30 C33 -138.5(4)
C20 C25 C30 C33 37.1(6)
C22 C21 C34 C37 119.9(4)
C20 C21 C34 C37 -56.1(5)
C22 C21 C34 C35 1.6(6)
C20 C21 C34 C35 -174.3(4)
C22 C21 C34 C36 -116.7(5)
C20 C21 C34 C36 67.4(5)
C7 P2 C38 C39 -67.7(4)
Cu1 P2 C38 C39 78.2(4)
C7 P2 C38 C43 100.7(3)
Cu1 P2 C38 C43 -113.3(3)
C43 C38 C39 C40 -13.2(6)
P2 C38 C39 C40 154.9(3)
C43 C38 C39 C52 161.7(4)
P2 C38 C39 C52 -30.2(6)
C38 C39 C40 C41 3.2(7)
C52 C39 C40 C41 -172.3(4)
C39 C40 C41 C42 7.3(7)
C39 C40 C41 C44 -176.1(4)
C40 C41 C42 C43 -8.4(7)
C44 C41 C42 C43 175.1(4)
C41 C42 C43 C38 -1.1(6)
C41 C42 C43 C48 175.6(4)
C39 C38 C43 C42 12.2(6)
P2 C38 C43 C42 -156.1(3)
C39 C38 C43 C48 -164.3(4)
P2 C38 C43 C48 27.3(5)
C40 C41 C44 C46 158.2(5)
C42 C41 C44 C46 -25.4(7)
C40 C41 C44 C47 -82.0(6)
C42 C41 C44 C47 94.5(6)
C40 C41 C44 C45 37.6(6)
C42 C41 C44 C45 -146.0(5)
C42 C43 C48 C49 111.3(5)
C38 C43 C48 C49 -72.2(5)
C42 C43 C48 C51 -124.9(5)
C38 C43 C48 C51 51.6(6)
C42 C43 C48 C50 -7.7(6)
C38 C43 C48 C50 168.8(4)
C40 C39 C52 C54 174.4(5)
C38 C39 C52 C54 -0.6(7)
C40 C39 C52 C53 -61.3(6)
C38 C39 C52 C53 123.8(5)
C40 C39 C52 C55 56.9(6)
C38 C39 C52 C55 -118.0(5)
C80 B1 C56 C61 -34.8(5)
C72 B1 C56 C61 88.7(4)
C64 B1 C56 C61 -154.1(4)
C80 B1 C56 C57 154.4(4)
C72 B1 C56 C57 -82.2(4)
C64 B1 C56 C57 35.1(5)
C61 C56 C57 C58 2.4(6)
B1 C56 C57 C58 174.0(4)
C56 C57 C58 C59 -1.4(7)
C56 C57 C58 C63 177.4(4)
C57 C58 C59 C60 -0.8(7)
C63 C58 C59 C60 -179.6(5)
C58 C59 C60 C61 1.8(7)
C58 C59 C60 C62 -179.7(5)
C59 C60 C61 C56 -0.6(7)
C62 C60 C61 C56 -179.2(4)
C57 C56 C61 C60 -1.4(6)
B1 C56 C61 C60 -172.9(4)
C59 C60 C62 F17 -62.7(7)
C61 C60 C62 F17 115.9(6)
C59 C60 C62 F18 174.4(5)
C61 C60 C62 F18 -7.1(8)
C59 C60 C62 F16 56.4(7)
C61 C60 C62 F16 -125.0(5)
C59 C58 C63 F15 3.9(8)
C57 C58 C63 F15 -175.0(5)
C59 C58 C63 F13 127.7(5)
C57 C58 C63 F13 -51.2(7)
C59 C58 C63 F14 -114.8(5)
C57 C58 C63 F14 66.4(6)
C80 B1 C64 C69 80.0(4)
C72 B1 C64 C69 -43.8(5)
C56 B1 C64 C69 -155.6(4)
C80 B1 C64 C65 -95.7(4)
C72 B1 C64 C65 140.5(4)
C56 B1 C64 C65 28.8(5)
C69 C64 C65 C66 2.0(6)
B1 C64 C65 C66 177.8(4)
C64 C65 C66 C67 -1.9(6)
C64 C65 C66 C70 177.9(4)
C65 C66 C67 C68 0.5(7)
C70 C66 C67 C68 -179.3(4)
C66 C67 C68 C69 0.7(7)
C66 C67 C68 C71 -179.6(5)
C67 C68 C69 C64 -0.5(7)
C71 C68 C69 C64 179.8(5)
C65 C64 C69 C68 -0.8(6)
B1 C64 C69 C68 -176.8(4)
C67 C66 C70 F10 8.4(7)
C65 C66 C70 F10 -171.3(4)
C67 C66 C70 F11 -113.1(5)
C65 C66 C70 F11 67.1(6)
C67 C66 C70 F12 129.6(5)
C65 C66 C70 F12 -50.2(6)
C67 C68 C71 F9 2.3(9)
C69 C68 C71 F9 -178.0(6)
C67 C68 C71 F7 125.5(7)
C69 C68 C71 F7 -54.8(8)
C67 C68 C71 F8 -118.3(6)
C69 C68 C71 F8 61.5(8)
C80 B1 C72 C73 -156.4(4)
C56 B1 C72 C73 80.4(4)
C64 B1 C72 C73 -38.1(5)
C80 B1 C72 C77 34.8(5)
C56 B1 C72 C77 -88.5(4)
C64 B1 C72 C77 153.1(4)
C77 C72 C73 C74 2.0(6)
B1 C72 C73 C74 -167.5(4)
C72 C73 C74 C75 -1.4(7)
C72 C73 C74 C78 178.7(5)
C73 C74 C75 C76 -0.6(7)
C78 C74 C75 C76 179.2(5)
C74 C75 C76 C77 1.9(6)
C74 C75 C76 C79 -178.8(4)
C75 C76 C77 C72 -1.3(6)
C79 C76 C77 C72 179.5(4)
C73 C72 C77 C76 -0.7(6)
B1 C72 C77 C76 168.8(4)
C75 C74 C78 F22 10.2(9)
C73 C74 C78 F22 -170.0(6)
C75 C74 C78 F24 145.3(6)
C73 C74 C78 F24 -34.8(9)
C75 C74 C78 F23 -102.5(7)
C73 C74 C78 F23 77.4(7)
C77 C76 C79 F20 -109.1(5)
C75 C76 C79 F20 71.7(5)
C77 C76 C79 F21 130.8(5)
C75 C76 C79 F21 -48.5(6)
C77 C76 C79 F19 10.2(6)
C75 C76 C79 F19 -169.0(4)
C72 B1 C80 C85 -147.1(4)
C56 B1 C80 C85 -31.1(5)
C64 B1 C80 C85 91.8(4)
C72 B1 C80 C81 40.0(5)
C56 B1 C80 C81 156.0(4)
C64 B1 C80 C81 -81.1(4)
C85 C80 C81 C82 -1.3(6)
B1 C80 C81 C82 172.0(4)
C80 C81 C82 C83 0.9(7)
C80 C81 C82 C86 -173.8(4)
C81 C82 C83 C84 0.8(7)
C86 C82 C83 C84 175.5(4)
C82 C83 C84 C85 -1.9(7)
C82 C83 C84 C87 -179.0(4)
C81 C80 C85 C84 0.2(6)
B1 C80 C85 C84 -173.1(4)
C83 C84 C85 C80 1.4(7)
C87 C84 C85 C80 178.5(4)
C83 C82 C86 F5 -93.1(5)
C81 C82 C86 F5 81.7(6)
C83 C82 C86 F4 27.3(6)
C81 C82 C86 F4 -158.0(4)
C83 C82 C86 F6 147.1(4)
C81 C82 C86 F6 -38.1(6)
C83 C84 C87 F1 92.1(6)
C85 C84 C87 F1 -85.1(6)
C83 C84 C87 F2 -148.0(4)
C85 C84 C87 F2 34.8(6)
C83 C84 C87 F3 -28.6(7)
C85 C84 C87 F3 154.2(4)
